data_2010299
loop_
_publ_author_name
'Beddoes, R.L.'
'Kettle, J.G.'
'Joule, J.A.'

_publ_section_title
;
 A 3-phenylsulfinyl-1-phenylsulfonylindole
;
_journal_issue 12
_journal_name_full 'Acta Crystallographica Section C'
_journal_page_first 1989
_journal_page_last 1992
_journal_paper_doi 10.1107/S0108270194003902
_journal_volume 50
_journal_year 1994
_chemical_formula_sum 'C24 H20 N2 O3 S2'
_chemical_formula_weight 448.55
_space_group_IT_number 14
_symmetry_cell_setting monoclinic
_symmetry_space_group_name_Hall '-P 2ybc'
_symmetry_space_group_name_H-M 'P 1 21/c 1'
_atom_type_scat_source IntTabIV
_cell_angle_alpha 90.
_cell_angle_beta 107.25(3)
_cell_angle_gamma 90.
_cell_formula_units_Z 4
_cell_length_a 10.065(5)
_cell_length_b 15.372(3)
_cell_length_c 14.488(3)
_cell_measurement_reflns_used 15
_cell_measurement_temperature 295
_cell_measurement_theta_max 37
_cell_measurement_theta_min 30
_cell_volume 2140.7(13)
_diffrn_measurement_device 'Rigaku AFC-5R'
_diffrn_measurement_method \w/2\q
_diffrn_radiation_type CuK\a
_diffrn_radiation_wavelength 1.54178
_diffrn_reflns_av_R_equivalents 0.184
_diffrn_reflns_limit_h_max 11
_diffrn_reflns_limit_h_min -4
_diffrn_reflns_limit_k_max 17
_diffrn_reflns_limit_k_min -17
_diffrn_reflns_limit_l_max 15
_diffrn_reflns_limit_l_min -16
_diffrn_reflns_number 3558
_diffrn_reflns_theta_max 60
_diffrn_standards_decay_% -1.6
_diffrn_standards_interval_count 150
_diffrn_standards_number 3
_exptl_absorpt_coefficient_mu 2.45
_exptl_absorpt_correction_T_max 1.00
_exptl_absorpt_correction_T_min 0.70
_exptl_absorpt_correction_type 'empirical (DIFABS; Walker & Stuart, 1983)'
_exptl_crystal_colour colourless
_exptl_crystal_density_diffrn 1.391
_exptl_crystal_description prismatic
_exptl_crystal_size_max 0.35
_exptl_crystal_size_mid 0.30
_exptl_crystal_size_min 0.20
_refine_diff_density_max 0.41
_refine_diff_density_min -0.25
_refine_ls_extinction_method none
_refine_ls_goodness_of_fit_obs 2.30
_refine_ls_hydrogen_treatment noref
_refine_ls_number_parameters 280
_refine_ls_number_reflns 2287
_refine_ls_R_factor_obs 0.062
_refine_ls_shift/esd_max 0.01
_refine_ls_structure_factor_coef F
_refine_ls_weighting_details 'w = 4F~o~^2^/\s^2^(F~o~^2^)'
_refine_ls_weighting_scheme calc
_refine_ls_wR_factor_obs 0.077
_reflns_number_observed 2287
_reflns_number_total 3347
_reflns_observed_criterion I>3\s(I)
_cod_data_source_file hu1086.cif
_cod_data_source_block hu1086a
_cod_depositor_comments
;
The following automatic conversions were performed:

'_refine_ls_weighting_scheme' value '4F~o~^2^/\s^2^(F~o~^2^)' was
changed to 'calc'. New tag '_refine_ls_weighting_details' was
created. The value of the new tag was set to 'w =
4F~o~^2^/\s^2^(F~o~^2^)'.

Automatic conversion script
Id: cif_fix_values 3143 2015-03-26 13:38:13Z robertas 
;
_cod_original_cell_volume 2141.0(10)
_cod_original_sg_symbol_H-M 'P 21/c'
_cod_database_code 2010299

loop_
_symmetry_equiv_pos_as_xyz
x,y,z
x,1/2-y,1/2+z
-x,-y,-z
-x,1/2+y,1/2-z

loop_
_atom_site_label
_atom_site_fract_x
_atom_site_fract_y
_atom_site_fract_z
N1 .6818(4) .1653(2) .2243(2)
C2 .6875(5) .2211(3) .3015(3)
C3 .5617(5) .2212(3) .3183(3)
C4 .4709(5) .1645(3) .2494(3)
C5 .5469(5) .1291(3) .1933(3)
S6 .82030(10) .13448(8) .19005(8)
O7 .7646(4) .1020(2) .0944(2)
O8 .9130(4) .2062(2) .2093(3)
C9 .8945(5) .0489(3) .2666(3)
C10 1.0099(6) .0638(4) .3441(4)
C11 1.0686(7) -.0056(6) .4032(5)
C12 1.0126(9) -.0873(6) .3825(6)
C13 .9003(7) -.1013(4) .3051(6)
C14 .8387(5) -.0330(4) .2464(4)
C15 .3310(5) .1416(3) .2325(4)
C16 .2721(5) .0844(4) .1594(4)
C17 .3505(6) .0499(4) .1040(4)
C18 .4876(6) .0711(3) .1185(4)
C19 .8128(5) .2702(3) .3582(3)
C20 .8458(6) .3599(4) .3317(4)
C21 .9692(8) .3832(5) .4194(5)
C22 1.0004(6) .3032(5) .4752(4)
N23 .8915(4) .2380(3) .4345(3)
S24 .52420(10) .28960(10) .40480(10)
O25 .3866(4) .3293(3) .3606(3)
C26 .5000(5) .2066(3) .4858(4)
C27 .3842(7) .2093(5) .5143(6)
C28 .3670(10) .1509(6) .5803(9)
C29 .4660(10) .0900(6) .6200(5)
C30 .5811(8) .0898(6) .5909(5)
C31 .6006(7) .1490(5) .5263(4)
H10 1.0486 .1205 .3569
H11 1.1475 .0035 .4579
H12 1.0533 -.1346 .4232
H13 .8638 -.1584 .2912
H14 .7587 -.0424 .1927
H15 .2781 .1652 .2711
H16 .1771 .0683 .1466
H17 .3076 .0099 .0541
H18 .5396 .0475 .0794
H20A .8714 .3599 .2737
H20B .7699 .3985 .3253
H21A 1.0467 .4010 .3994
H21B .9446 .4281 .4561
H22A 1.0877 .2814 .4731
H22B 1.0042 .3150 .5402
H27 .3147 .2519 .4884
H28 .2847 .1526 .5992
H29 .4538 .0493 .6662
H30 .6507 .0471 .6162
H31 .6852 .1496 .5098

loop_
_geom_angle_atom_site_label_1
_geom_angle_atom_site_label_2
_geom_angle_atom_site_label_3
_geom_angle
_geom_angle_publ_flag
C2 N1 C5 107.7(4) yes
C2 N1 S6 124.7(3) yes
C5 N1 S6 126.8(3) yes
N1 C2 C3 108.9(4) yes
N1 C2 C19 125.4(4) yes
C3 C2 C19 125.6(4) yes
C2 C3 C4 108.1(4) yes
C2 C3 S24 122.4(4) yes
C4 C3 S24 129.2(4) yes
C3 C4 C5 107.4(4) yes
C3 C4 C15 132.5(5) yes
C5 C4 C15 120.1(4) yes
N1 C5 C4 107.8(4) yes
N1 C5 C18 130.5(5) yes
C4 C5 C18 121.6(5) yes
N1 S6 O7 105.4(2) yes
N1 S6 O8 106.1(2) yes
N1 S6 C9 105.2(2) yes
O7 S6 O8 120.7(2) yes
O7 S6 C9 109.0(2) yes
O8 S6 C9 109.2(2) yes
S6 C9 C10 119.5(4) yes
S6 C9 C14 119.1(4) yes
C4 C15 C16 118.7(5) yes
C15 C16 C17 120.0(5) yes
C16 C17 C18 122.6(5) yes
C5 C18 C17 116.8(5) yes
C2 C19 C20 122.8(4) yes
C2 C19 N23 119.7(4) yes
C20 C19 N23 117.4(4) yes
C19 C20 C21 101.0(5) yes
C20 C21 C22 104.6(5) yes
C21 C22 N23 109.9(5) yes
C19 N23 C22 106.5(4) yes
C3 S24 O25 108.0(2) yes
C3 S24 C26 98.0(2) yes
O25 S24 C26 106.6(3) yes
S24 C26 C27 118.3(5) yes
S24 C26 C31 121.5(5) yes

loop_
_geom_bond_atom_site_label_1
_geom_bond_atom_site_label_2
_geom_bond_site_symmetry_1
_geom_bond_site_symmetry_2
_geom_bond_distance
_geom_bond_publ_flag
N1 C2 . . 1.398(5) yes
N1 C5 . . 1.411(5) yes
N1 S6 . . 1.680(4) yes
C2 C3 . . 1.358(6) yes
C2 C19 . . 1.490(6) yes
C3 C4 . . 1.431(6) yes
C3 S24 . . 1.762(5) yes
C4 C5 . . 1.383(6) yes
C4 C15 . . 1.401(6) yes
C5 C18 . . 1.394(6) yes
S6 O7 . . 1.422(3) yes
S6 O8 . . 1.417(3) yes
S6 C9 . . 1.740(5) yes
C9 C10 . . 1.375(7) yes
C16 C17 . . 1.387(8) yes
C17 C18 . . 1.373(7) yes
C19 C20 . . 1.494(6) yes
C19 N23 . . 1.255(5) yes
C20 C21 . . 1.532(8) yes
C21 C22 . . 1.453(8) yes
C22 N23 . . 1.474(7) yes
S24 O25 . . 1.474(4) yes
S24 C26 . . 1.799(6) yes
